data_4025401
loop_
_publ_author_name
'Maialen Aginagalde'
'Yosu Vara'
'Ana Arrieta'
'Ronen Zangi'
'Vicente L. Cebolla'
'Arantzazu Delgado-Cam\'on'
'Fernando P. Coss\'io'

_publ_section_title
;
 Tandem [8 + 2] Cycloaddition-[2 + 6 + 2] Dehydrogenation Reactions
 Involving Imidazo[1,2-a]pyridines and Imidazo[1,2-a]pyrimidines
;
_journal_name_full 'Journal of Organic Chemistry'
_journal_page_first 2776
_journal_page_last 2784
_journal_paper_doi 10.1021/jo9022815
_journal_volume 75
_journal_year 2010
_chemical_absolute_configuration unk
_chemical_compound_source 'synthesis as described'
_chemical_formula_moiety 'C20 H14 N2 O1'
_chemical_formula_sum 'C20 H14 N2 O'
_chemical_formula_weight 298.33
_space_group_IT_number 19
_symmetry_cell_setting orthorhombic
_symmetry_Int_Tables_number 19
_symmetry_space_group_name_Hall 'P 2ac 2ab'
_symmetry_space_group_name_H-M 'P 21 21 21'
_atom_sites_solution_hydrogens geom
_atom_sites_solution_primary direct
_atom_sites_solution_secondary difmap
_audit_conform_dict_location ftp://ftp.iucr.org/pub/cif_core.dic
_audit_conform_dict_name cif_core.dic
_audit_conform_dict_version 2.3
_audit_creation_date 2008-07-17T12:17:35-00:00
_audit_creation_method 'WinGX routine CIF_UPDATE'
_audit_update_record
;

2008-07-17 # Formatted by publCIF

;
_cell_angle_alpha 90
_cell_angle_beta 90
_cell_angle_gamma 90
_cell_formula_units_Z 4
_cell_length_a 6.2180(2)
_cell_length_b 13.0241(4)
_cell_length_c 18.1587(6)
_cell_measurement_reflns_used 4749
_cell_measurement_temperature 298(2)
_cell_measurement_theta_max 28.5043
_cell_measurement_theta_min 3.1252
_cell_measurement_wavelength 0.71073
_cell_volume 1470.56(8)
_computing_cell_refinement
;

        CrysAlis RED, Oxford Diffraction Ltd.,

        Version 1.171.32.15 (release 10-01-2008 CrysAlis171 .NET)

        (compiled Jan 10 2008,16:37:18)

;
_computing_data_collection
;

        CrysAlis CCD, Oxford Diffraction Ltd.,

        Version 1.171.32.15 (release 10-01-2008 CrysAlis171 .NET)

        (compiled Jan 10 2008,16:37:18)

;
_computing_data_reduction
;

        CrysAlis RED, Oxford Diffraction Ltd.,

        Version 1.171.32.15 (release 10-01-2008 CrysAlis171 .NET)

        (compiled Jan 10 2008,16:37:18)

;
_computing_molecular_graphics 'Ortep-3 for Windows (Farrugia, 1997)'
_computing_publication_material 'WinGX publication routines (Farrugia, 1999)'
_computing_structure_refinement 'SHELXL-97 (Sheldrick, 1997)'
_computing_structure_solution 'SIR2004 (Giacovazzo et al, 2004)'
_diffrn_ambient_temperature 298(2)
_diffrn_detector CCD
_diffrn_detector_area_resol_mean 8.3504
_diffrn_measured_fraction_theta_full 0.998
_diffrn_measured_fraction_theta_max 0.998
_diffrn_measurement_details
;


  1 omega  -29.00   23.00   1.0000   30.0000

omega____ theta____ kappa____ phi______ omega'___ theta'___ frames

    -      -26.3472   45.0000  300.0000    0.0000    0.0000 52




  2 omega  -75.00  -25.00   1.0000   30.0000

omega____ theta____ kappa____ phi______ omega'___ theta'___ frames

    -      -26.3472   45.0000  210.0000    0.0000    0.0000 50




  3 omega  -22.00   75.00   1.0000   30.0000

omega____ theta____ kappa____ phi______ omega'___ theta'___ frames

    -       26.8159   45.0000  330.0000    0.0000    0.0000 97




  4 omega  -55.00   73.00   1.0000   30.0000

omega____ theta____ kappa____ phi______ omega'___ theta'___ frames

    -       26.8159  -45.0000  150.0000    0.0000    0.0000 128




  5 omega  -20.00    6.00   1.0000   30.0000

omega____ theta____ kappa____ phi______ omega'___ theta'___ frames

    -       26.8159   77.0000  210.0000    0.0000    0.0000 26




  6 omega  -75.00  -23.00   1.0000   30.0000

omega____ theta____ kappa____ phi______ omega'___ theta'___ frames

    -       26.8159  -77.0000  270.0000    0.0000    0.0000 52




  7 omega   27.00   75.00   1.0000   30.0000

omega____ theta____ kappa____ phi______ omega'___ theta'___ frames

    -       26.8159  -45.0000  240.0000    0.0000    0.0000 48




  8 omega  -67.00  -17.00   1.0000   30.0000

omega____ theta____ kappa____ phi______ omega'___ theta'___ frames

    -       26.8159  -45.0000  300.0000    0.0000    0.0000 50




  9 omega  -67.00  -42.00   1.0000   30.0000

omega____ theta____ kappa____ phi______ omega'___ theta'___ frames

    -       26.8159  -45.0000  120.0000    0.0000    0.0000 25




 10 omega   50.00  108.00   1.0000   30.0000

omega____ theta____ kappa____ phi______ omega'___ theta'___ frames

    -       26.8159   45.0000  180.0000    0.0000    0.0000 58



;
_diffrn_orient_matrix_UB_11 0.0722774103
_diffrn_orient_matrix_UB_12 -0.0249061836
_diffrn_orient_matrix_UB_13 0.0242618958
_diffrn_orient_matrix_UB_21 -0.0522623831
_diffrn_orient_matrix_UB_22 0.0230784493
_diffrn_orient_matrix_UB_23 0.0304406592
_diffrn_orient_matrix_UB_31 -0.0708222913
_diffrn_orient_matrix_UB_32 -0.0424546074
_diffrn_orient_matrix_UB_33 0.0023087852
_diffrn_radiation_collimation '1.0 mm diameter'
_diffrn_radiation_monochromator graphite
_diffrn_radiation_probe x-ray
_diffrn_radiation_source 'Enhance (Mo) X-ray Source'
_diffrn_radiation_type MoK\a
_diffrn_radiation_wavelength 0.71073
_diffrn_reflns_av_R_equivalents 0.035
_diffrn_reflns_av_unetI/netI 0.0286
_diffrn_reflns_limit_h_max 7
_diffrn_reflns_limit_h_min -7
_diffrn_reflns_limit_k_max 16
_diffrn_reflns_limit_k_min -16
_diffrn_reflns_limit_l_max 22
_diffrn_reflns_limit_l_min -22
_diffrn_reflns_number 12841
_diffrn_reflns_theta_full 26.5
_diffrn_reflns_theta_max 26.5
_diffrn_reflns_theta_min 3.13
_diffrn_standards_decay_% 0
_diffrn_standards_interval_count 50
_diffrn_standards_number 2
_exptl_absorpt_coefficient_mu 0.084
_exptl_absorpt_correction_T_max 0.991
_exptl_absorpt_correction_T_min 0.956
_exptl_absorpt_correction_type analytical
_exptl_absorpt_process_details
;

        CrysAlis RED, Oxford Diffraction Ltd.,

        Version 1.171.32.15 (release 10-01-2008 CrysAlis171 .NET)

        (compiled Jan 10 2008,16:37:18)

Analytical numeric absorption correction using a multifaceted crystal

                        model based on expressions derived by R.C. Clark & J.S.

        (Clark, R. C. & Reid, J. S. (1995). Acta Cryst. A51, 887-897)

;
_exptl_crystal_colour 'dark orange'
_exptl_crystal_density_diffrn 1.347
_exptl_crystal_density_method 'not measured'
_exptl_crystal_description prism
_exptl_crystal_F_000 624
_exptl_crystal_size_max 0.8088
_exptl_crystal_size_mid 0.1875
_exptl_crystal_size_min 0.1008
_refine_diff_density_max 0.335
_refine_diff_density_min -0.134
_refine_diff_density_rms 0.047
_refine_ls_extinction_method none
_refine_ls_goodness_of_fit_ref 0.972
_refine_ls_hydrogen_treatment constr
_refine_ls_matrix_type full
_refine_ls_number_parameters 209
_refine_ls_number_reflns 1777
_refine_ls_number_restraints 0
_refine_ls_restrained_S_all 0.972
_refine_ls_R_factor_all 0.066
_refine_ls_R_factor_gt 0.0479
_refine_ls_shift/su_max 0
_refine_ls_shift/su_mean 0
_refine_ls_structure_factor_coef Fsqd
_refine_ls_weighting_details 'calc w=1/[\s^2^(Fo^2^)+(0.0842P)^2^+0.0000P] where P=(Fo^2^+2Fc^2^)/3'
_refine_ls_weighting_scheme calc
_refine_ls_wR_factor_gt 0.1142
_refine_ls_wR_factor_ref 0.1212
_reflns_number_gt 1306
_reflns_number_total 1777
_reflns_threshold_expression >2sigma(I)
_cod_data_source_file jo9022815_si_001.cif
_cod_data_source_block macro11
_cod_original_formula_sum 'C20 H14 N2 O1'
_cod_database_code 4025401

loop_
_symmetry_equiv_pos_as_xyz
'x, y, z'
'-x+1/2, -y, z+1/2'
'x+1/2, -y+1/2, -z'
'-x, y+1/2, -z+1/2'

loop_
_atom_site_label
_atom_site_type_symbol
_atom_site_fract_x
_atom_site_fract_y
_atom_site_fract_z
_atom_site_U_iso_or_equiv
_atom_site_adp_type
_atom_site_occupancy
_atom_site_symmetry_multiplicity
_atom_site_calc_flag
_atom_site_refinement_flags
_atom_site_disorder_assembly
_atom_site_disorder_group
C2 C 0.0437(4) 0.5276(2) 0.39450(14) 0.0460(7) Uani 1 1 d . . .
C3 C -0.1011(4) 0.5419(2) 0.45408(14) 0.0415(6) Uani 1 1 d . . .
C4 C -0.1831(5) 0.52447(19) 0.52746(14) 0.0443(7) Uani 1 1 d . . .
C5 C -0.3801(5) 0.5807(2) 0.53456(15) 0.0490(7) Uani 1 1 d . . .
C6 C -0.4175(4) 0.6356(2) 0.46645(16) 0.0458(7) Uani 1 1 d . . .
C7 C -0.5555(5) 0.7034(2) 0.43421(18) 0.0578(8) Uani 1 1 d . . .
H7 H -0.6766 0.7263 0.4594 0.069 Uiso 1 1 calc R . .
C8 C -0.5128(5) 0.7380(2) 0.36290(18) 0.0592(8) Uani 1 1 d . . .
H8 H -0.6074 0.7847 0.3417 0.071 Uiso 1 1 calc R . .
C9 C -0.3370(5) 0.7064(2) 0.32228(17) 0.0558(8) Uani 1 1 d . . .
H9 H -0.3148 0.7308 0.2747 0.067 Uiso 1 1 calc R . .
C10 C -0.1944(5) 0.6375(2) 0.35395(15) 0.0457(7) Uani 1 1 d . . .
C11 C -0.1078(6) 0.4685(2) 0.58757(15) 0.0561(8) Uani 1 1 d . . .
H11 H 0.0203 0.4319 0.5846 0.067 Uiso 1 1 calc R . .
C12 C -0.2273(6) 0.4688(2) 0.65146(16) 0.0664(9) Uani 1 1 d . . .
H12 H -0.178 0.4316 0.6918 0.08 Uiso 1 1 calc R . .
C13 C -0.4173(6) 0.5224(2) 0.65762(19) 0.0704(10) Uani 1 1 d . . .
H13 H -0.4938 0.5201 0.7016 0.085 Uiso 1 1 calc R . .
C14 C -0.4952(6) 0.5787(2) 0.60008(17) 0.0606(9) Uani 1 1 d . . .
H14 H -0.6231 0.6151 0.6047 0.073 Uiso 1 1 calc R . .
C15 C 0.2316(4) 0.46013(18) 0.39028(15) 0.0423(6) Uani 1 1 d . . .
C16 C 0.2786(5) 0.3935(2) 0.44781(16) 0.0618(9) Uani 1 1 d . . .
H16 H 0.1908 0.3929 0.4893 0.074 Uiso 1 1 calc R . .
C17 C 0.4534(6) 0.3280(3) 0.44468(18) 0.0672(9) Uani 1 1 d . . .
H17 H 0.4827 0.2842 0.4839 0.081 Uiso 1 1 calc R . .
C18 C 0.5829(5) 0.3276(2) 0.38411(18) 0.0520(7) Uani 1 1 d . . .
C19 C 0.5405(5) 0.3926(2) 0.32717(16) 0.0524(7) Uani 1 1 d . . .
H19 H 0.6289 0.3926 0.2859 0.063 Uiso 1 1 calc R . .
C20 C 0.3665(4) 0.4585(2) 0.33058(15) 0.0488(7) Uani 1 1 d . . .
H20 H 0.3402 0.5027 0.2914 0.059 Uiso 1 1 calc R . .
C21 C 0.8838(5) 0.2516(3) 0.32353(19) 0.0751(10) Uani 1 1 d . . .
H21A H 0.9323 0.3186 0.309 0.113 Uiso 1 1 calc R . .
H21B H 0.8035 0.2211 0.284 0.113 Uiso 1 1 calc R . .
H21C H 1.0057 0.2092 0.3349 0.113 Uiso 1 1 calc R . .
N1 N -0.0131(4) 0.58635(18) 0.33468(12) 0.0522(6) Uani 1 1 d . . .
N2 N -0.2443(4) 0.60921(16) 0.42400(12) 0.0449(6) Uani 1 1 d . . .
O1 O 0.7519(4) 0.26015(17) 0.38609(13) 0.0778(7) Uani 1 1 d . . .

loop_
_atom_site_aniso_label
_atom_site_aniso_U_11
_atom_site_aniso_U_22
_atom_site_aniso_U_33
_atom_site_aniso_U_23
_atom_site_aniso_U_13
_atom_site_aniso_U_12
C2 0.0467(16) 0.0475(14) 0.0437(14) -0.0030(13) -0.0012(14) -0.0044(14)
C3 0.0382(14) 0.0401(13) 0.0462(15) -0.0047(12) -0.0021(12) -0.0001(13)
C4 0.0512(16) 0.0389(13) 0.0429(15) -0.0053(12) 0.0050(13) -0.0105(13)
C5 0.0532(17) 0.0435(14) 0.0502(16) -0.0137(13) 0.0080(14) -0.0088(14)
C6 0.0383(14) 0.0429(14) 0.0562(17) -0.0156(13) 0.0018(13) -0.0035(13)
C7 0.0459(17) 0.0493(16) 0.078(2) -0.0200(16) -0.0023(16) 0.0077(15)
C8 0.061(2) 0.0520(16) 0.0643(19) -0.0114(15) -0.0158(17) 0.0161(16)
C9 0.062(2) 0.0534(17) 0.0520(17) -0.0020(14) -0.0147(15) 0.0040(16)
C10 0.0452(15) 0.0452(14) 0.0466(16) -0.0077(13) -0.0029(13) 0.0020(14)
C11 0.067(2) 0.0499(16) 0.0512(17) 0.0039(14) 0.0032(15) -0.0049(17)
C12 0.094(3) 0.0564(18) 0.0491(18) 0.0025(15) 0.0112(19) -0.013(2)
C13 0.089(3) 0.065(2) 0.057(2) -0.0110(17) 0.028(2) -0.021(2)
C14 0.062(2) 0.0543(17) 0.065(2) -0.0144(16) 0.0200(18) -0.0090(17)
C15 0.0364(14) 0.0366(12) 0.0540(15) -0.0056(13) -0.0011(14) -0.0024(12)
C16 0.065(2) 0.0673(19) 0.0531(17) 0.0022(16) 0.0174(17) 0.0044(18)
C17 0.078(2) 0.068(2) 0.0555(18) 0.0153(16) 0.0047(18) 0.0188(19)
C18 0.0459(16) 0.0441(15) 0.0660(19) -0.0037(15) -0.0006(16) 0.0062(14)
C19 0.0471(16) 0.0635(18) 0.0464(16) -0.0054(15) 0.0091(14) -0.0006(15)
C20 0.0479(17) 0.0535(16) 0.0451(15) 0.0061(14) -0.0042(14) 0.0002(15)
C21 0.066(2) 0.082(2) 0.077(2) -0.008(2) 0.011(2) 0.028(2)
N1 0.0544(15) 0.0560(14) 0.0460(13) 0.0018(12) -0.0005(12) 0.0029(13)
N2 0.0443(14) 0.0448(12) 0.0457(12) -0.0078(10) -0.0028(11) 0.0018(12)
O1 0.0744(16) 0.0834(15) 0.0755(15) 0.0119(13) 0.0089(15) 0.0318(14)

loop_
_atom_type_symbol
_atom_type_description
_atom_type_scat_dispersion_real
_atom_type_scat_dispersion_imag
_atom_type_scat_source
C C 0.0033 0.0016 'International Tables Vol C Tables 4.2.6.8 and 6.1.1.4'
H H 0 0 'International Tables Vol C Tables 4.2.6.8 and 6.1.1.4'
N N 0.0061 0.0033 'International Tables Vol C Tables 4.2.6.8 and 6.1.1.4'
O O 0.0106 0.006 'International Tables Vol C Tables 4.2.6.8 and 6.1.1.4'

loop_
_geom_angle_atom_site_label_1
_geom_angle_atom_site_label_2
_geom_angle_atom_site_label_3
_geom_angle
_geom_angle_site_symmetry_1
_geom_angle_site_symmetry_3
_geom_angle_publ_flag
N1 C2 C3 111.5(2) . . ?
N1 C2 C15 119.9(2) . . ?
C3 C2 C15 128.7(2) . . ?
N2 C3 C2 101.2(2) . . ?
N2 C3 C4 103.9(2) . . ?
C2 C3 C4 154.9(3) . . ?
C11 C4 C5 118.9(3) . . ?
C11 C4 C3 133.3(3) . . ?
C5 C4 C3 107.7(2) . . ?
C14 C5 C4 120.5(3) . . ?
C14 C5 C6 131.2(3) . . ?
C4 C5 C6 108.2(2) . . ?
C7 C6 N2 114.6(3) . . ?
C7 C6 C5 142.0(3) . . ?
N2 C6 C5 103.4(2) . . ?
C6 C7 C8 119.2(3) . . ?
C6 C7 H7 120.4 . . ?
C8 C7 H7 120.4 . . ?
C9 C8 C7 123.3(3) . . ?
C9 C8 H8 118.3 . . ?
C7 C8 H8 118.3 . . ?
C8 C9 C10 118.5(3) . . ?
C8 C9 H9 120.7 . . ?
C10 C9 H9 120.7 . . ?
N1 C10 N2 107.3(2) . . ?
N1 C10 C9 138.0(3) . . ?
N2 C10 C9 114.7(3) . . ?
C12 C11 C4 118.5(3) . . ?
C12 C11 H11 120.8 . . ?
C4 C11 H11 120.8 . . ?
C13 C12 C11 122.2(3) . . ?
C13 C12 H12 118.9 . . ?
C11 C12 H12 118.9 . . ?
C14 C13 C12 121.0(3) . . ?
C14 C13 H13 119.5 . . ?
C12 C13 H13 119.5 . . ?
C13 C14 C5 118.9(3) . . ?
C13 C14 H14 120.6 . . ?
C5 C14 H14 120.6 . . ?
C20 C15 C16 117.1(2) . . ?
C20 C15 C2 122.6(2) . . ?
C16 C15 C2 120.2(2) . . ?
C17 C16 C15 121.3(3) . . ?
C17 C16 H16 119.3 . . ?
C15 C16 H16 119.3 . . ?
C18 C17 C16 120.0(3) . . ?
C18 C17 H17 120 . . ?
C16 C17 H17 120 . . ?
C19 C18 C17 119.8(3) . . ?
C19 C18 O1 124.5(3) . . ?
C17 C18 O1 115.7(3) . . ?
C18 C19 C20 120.2(3) . . ?
C18 C19 H19 119.9 . . ?
C20 C19 H19 119.9 . . ?
C15 C20 C19 121.6(3) . . ?
C15 C20 H20 119.2 . . ?
C19 C20 H20 119.2 . . ?
O1 C21 H21A 109.5 . . ?
O1 C21 H21B 109.5 . . ?
H21A C21 H21B 109.5 . . ?
O1 C21 H21C 109.5 . . ?
H21A C21 H21C 109.5 . . ?
H21B C21 H21C 109.5 . . ?
C10 N1 C2 106.5(2) . . ?
C10 N2 C3 113.6(2) . . ?
C10 N2 C6 129.7(3) . . ?
C3 N2 C6 116.7(2) . . ?
C18 O1 C21 118.5(2) . . ?

loop_
_geom_bond_atom_site_label_1
_geom_bond_atom_site_label_2
_geom_bond_distance
_geom_bond_site_symmetry_2
_geom_bond_publ_flag
C2 N1 1.375(3) . ?
C2 C3 1.420(4) . ?
C2 C15 1.464(4) . ?
C3 N2 1.363(3) . ?
C3 C4 1.445(4) . ?
C4 C11 1.393(4) . ?
C4 C5 1.433(4) . ?
C5 C14 1.389(4) . ?
C5 C6 1.447(4) . ?
C6 C7 1.363(4) . ?
C6 N2 1.368(3) . ?
C7 C8 1.397(4) . ?
C7 H7 0.93 . ?
C8 C9 1.381(4) . ?
C8 H8 0.93 . ?
C9 C10 1.386(4) . ?
C9 H9 0.93 . ?
C10 N1 1.355(4) . ?
C10 N2 1.360(3) . ?
C11 C12 1.378(4) . ?
C11 H11 0.93 . ?
C12 C13 1.377(5) . ?
C12 H12 0.93 . ?
C13 C14 1.366(5) . ?
C13 H13 0.93 . ?
C14 H14 0.93 . ?
C15 C20 1.371(4) . ?
C15 C16 1.390(4) . ?
C16 C17 1.383(4) . ?
C16 H16 0.93 . ?
C17 C18 1.363(4) . ?
C17 H17 0.93 . ?
C18 C19 1.362(4) . ?
C18 O1 1.370(3) . ?
C19 C20 1.382(4) . ?
C19 H19 0.93 . ?
C20 H20 0.93 . ?
C21 O1 1.406(4) . ?
C21 H21A 0.96 . ?
C21 H21B 0.96 . ?
C21 H21C 0.96 . ?

loop_
_geom_hbond_atom_site_label_D
_geom_hbond_atom_site_label_H
_geom_hbond_atom_site_label_A
_geom_hbond_distance_DH
_geom_hbond_distance_HA
_geom_hbond_distance_DA
_geom_hbond_angle_DHA
_geom_hbond_site_symmetry_A
_geom_hbond_publ_flag
C20 H20 N1 0.9300 2.5700 2.890(4) 100.00 . yes

loop_
_geom_torsion_atom_site_label_1
_geom_torsion_atom_site_label_2
_geom_torsion_atom_site_label_3
_geom_torsion_atom_site_label_4
_geom_torsion
_geom_torsion_site_symmetry_1
_geom_torsion_site_symmetry_2
_geom_torsion_site_symmetry_3
_geom_torsion_site_symmetry_4
_geom_torsion_publ_flag
N1 C2 C3 N2 1.6(3) . . . . ?
C15 C2 C3 N2 -177.4(3) . . . . ?
N1 C2 C3 C4 179.7(5) . . . . ?
C15 C2 C3 C4 0.8(7) . . . . ?
N2 C3 C4 C11 -176.1(3) . . . . ?
C2 C3 C4 C11 5.7(8) . . . . ?
N2 C3 C4 C5 2.7(3) . . . . ?
C2 C3 C4 C5 -175.5(5) . . . . ?
C11 C4 C5 C14 -0.6(4) . . . . ?
C3 C4 C5 C14 -179.6(2) . . . . ?
C11 C4 C5 C6 177.3(2) . . . . ?
C3 C4 C5 C6 -1.7(3) . . . . ?
C14 C5 C6 C7 1.0(6) . . . . ?
C4 C5 C6 C7 -176.7(3) . . . . ?
C14 C5 C6 N2 177.6(3) . . . . ?
C4 C5 C6 N2 0.0(3) . . . . ?
N2 C6 C7 C8 0.9(4) . . . . ?
C5 C6 C7 C8 177.4(3) . . . . ?
C6 C7 C8 C9 0.6(4) . . . . ?
C7 C8 C9 C10 -0.6(4) . . . . ?
C8 C9 C10 N1 177.8(3) . . . . ?
C8 C9 C10 N2 -0.9(4) . . . . ?
C5 C4 C11 C12 0.6(4) . . . . ?
C3 C4 C11 C12 179.3(3) . . . . ?
C4 C11 C12 C13 -0.1(5) . . . . ?
C11 C12 C13 C14 -0.5(5) . . . . ?
C12 C13 C14 C5 0.5(5) . . . . ?
C4 C5 C14 C13 0.1(4) . . . . ?
C6 C5 C14 C13 -177.3(3) . . . . ?
N1 C2 C15 C20 5.4(4) . . . . ?
C3 C2 C15 C20 -175.8(3) . . . . ?
N1 C2 C15 C16 -174.0(3) . . . . ?
C3 C2 C15 C16 4.9(4) . . . . ?
C20 C15 C16 C17 -0.3(4) . . . . ?
C2 C15 C16 C17 179.1(3) . . . . ?
C15 C16 C17 C18 -0.4(5) . . . . ?
C16 C17 C18 C19 0.6(5) . . . . ?
C16 C17 C18 O1 180.0(3) . . . . ?
C17 C18 C19 C20 -0.2(4) . . . . ?
O1 C18 C19 C20 -179.5(3) . . . . ?
C16 C15 C20 C19 0.7(4) . . . . ?
C2 C15 C20 C19 -178.7(3) . . . . ?
C18 C19 C20 C15 -0.5(4) . . . . ?
N2 C10 N1 C2 -0.2(3) . . . . ?
C9 C10 N1 C2 -178.9(3) . . . . ?
C3 C2 N1 C10 -0.9(3) . . . . ?
C15 C2 N1 C10 178.1(2) . . . . ?
N1 C10 N2 C3 1.3(3) . . . . ?
C9 C10 N2 C3 -179.6(2) . . . . ?
N1 C10 N2 C6 -176.4(2) . . . . ?
C9 C10 N2 C6 2.7(4) . . . . ?
C2 C3 N2 C10 -1.7(3) . . . . ?
C4 C3 N2 C10 179.1(2) . . . . ?
C2 C3 N2 C6 176.2(2) . . . . ?
C4 C3 N2 C6 -2.9(3) . . . . ?
C7 C6 N2 C10 -2.8(4) . . . . ?
C5 C6 N2 C10 179.5(2) . . . . ?
C7 C6 N2 C3 179.7(2) . . . . ?
C5 C6 N2 C3 1.9(3) . . . . ?
C19 C18 O1 C21 -4.4(4) . . . . ?
C17 C18 O1 C21 176.2(3) . . . . ?

loop_
_cod_related_entry_id
_cod_related_entry_database
_cod_related_entry_code
1 ChemSpider 30659190
